data_4518632
loop_
_publ_author_name
'Yan, Siyu'
'Tang, Kaixin'
'Lin, Yuejian'
'Ren, Yuanhang'
'Tian, Wanli'
'Chen, Hua'
'Lin, Tingting'
'Qiu, Longzhen'
'Pan, Xiaoyong'
'Wang, Weizhi'

_publ_section_title
;
 Light-Emitting Diodes with Manganese Halide Tetrahedron Embedded in
 Anti-Perovskites
;
_journal_name_full 'ACS Energy Letters'
_journal_page_first 1901
_journal_page_last 1911
_journal_paper_doi 10.1021/acsenergylett.1c00250
_journal_year 2021
_chemical_formula_sum 'Br5 Cs3 Mn'
_chemical_formula_weight 853.22
_space_group_crystal_system tetragonal
_space_group_IT_number 140
_space_group_name_Hall '-I 4 2c'
_space_group_name_H-M_alt 'I 4/m c m'
_audit_creation_method SHELXL-2016/6
_cell_angle_alpha 90
_cell_angle_beta 90
_cell_angle_gamma 90
_cell_formula_units_Z 4
_cell_length_a 9.6044(6)
_cell_length_b 9.6044(6)
_cell_length_c 15.5668(13)
_cell_measurement_reflns_used 549
_cell_measurement_temperature 297(2)
_cell_measurement_theta_max 30.78
_cell_measurement_theta_min 4.94
_cell_volume 1435.95(17)
_computing_cell_refinement 'Bruker SAINT'
_computing_data_collection 'Bruker APEX2'
_computing_data_reduction 'Bruker SAINT'
_computing_molecular_graphics 'Bruker SHELXTL'
_computing_publication_material 'Bruker SHELXTL'
_computing_structure_refinement 'SHELXL-2016/6 (Sheldrick, 2016)'
_computing_structure_solution 'SHELXT 2014/5 (Sheldrick, 2014)'
_diffrn_ambient_temperature 297(2)
_diffrn_measured_fraction_theta_full 1.000
_diffrn_measured_fraction_theta_max 1.000
_diffrn_measurement_device_type 'Bruker APEX-II CCD'
_diffrn_measurement_method '\f and \w scans'
_diffrn_radiation_type GaK\a
_diffrn_radiation_wavelength 1.34138
_diffrn_reflns_av_R_equivalents 0.0602
_diffrn_reflns_av_unetI/netI 0.0366
_diffrn_reflns_Laue_measured_fraction_full 1.000
_diffrn_reflns_Laue_measured_fraction_max 1.000
_diffrn_reflns_limit_h_max 12
_diffrn_reflns_limit_h_min -12
_diffrn_reflns_limit_k_max 12
_diffrn_reflns_limit_k_min -8
_diffrn_reflns_limit_l_max 17
_diffrn_reflns_limit_l_min -19
_diffrn_reflns_number 4796
_diffrn_reflns_point_group_measured_fraction_full 1.000
_diffrn_reflns_point_group_measured_fraction_max 1.000
_diffrn_reflns_theta_full 53.594
_diffrn_reflns_theta_max 59.108
_diffrn_reflns_theta_min 4.943
_exptl_absorpt_coefficient_mu 56.061
_exptl_absorpt_correction_type multi-scan
_exptl_absorpt_process_details SADABS
_exptl_crystal_colour green
_exptl_crystal_density_diffrn 3.947
_exptl_crystal_description block
_exptl_crystal_F_000 1460
_exptl_crystal_size_max 0.130
_exptl_crystal_size_mid 0.100
_exptl_crystal_size_min 0.040
_exptl_transmission_factor_max 0.106
_exptl_transmission_factor_min 0.003
_refine_diff_density_max 1.218
_refine_diff_density_min -1.999
_refine_diff_density_rms 0.429
_refine_ls_extinction_method none
_refine_ls_goodness_of_fit_ref 1.029
_refine_ls_hydrogen_treatment undef
_refine_ls_matrix_type full
_refine_ls_number_parameters 17
_refine_ls_number_reflns 451
_refine_ls_number_restraints 0
_refine_ls_restrained_S_all 1.029
_refine_ls_R_factor_all 0.0404
_refine_ls_R_factor_gt 0.0401
_refine_ls_shift/su_max 0.001
_refine_ls_shift/su_mean 0.000
_refine_ls_structure_factor_coef Fsqd
_refine_ls_weighting_details 'w=1/[\s^2^(Fo^2^)+(0.0626P)^2^+30.2570P] where P=(Fo^2^+2Fc^2^)/3'
_refine_ls_weighting_scheme calc
_refine_ls_wR_factor_gt 0.1046
_refine_ls_wR_factor_ref 0.1048
_reflns_Friedel_coverage 0.000
_reflns_number_gt 446
_reflns_number_total 451
_reflns_threshold_expression 'I > 2\s(I)'
_cod_data_source_file nz1c00250_si_004.cif
_cod_data_source_block ga_90322b_a
_cod_original_cell_volume 1436.0(2)
_cod_database_code 4518632
_shelx_shelxl_version_number 2016/6
_shelx_space_group_comment
; 
The symmetry employed for this shelxl refinement is uniquely defined 
by the following loop, which should always be used as a source of 
symmetry information in preference to the above space-group names. 
They are only intended as comments. 
;
_shelx_estimated_absorpt_t_min 0.052
_shelx_estimated_absorpt_t_max 0.213

loop_
_space_group_symop_operation_xyz
'x, y, z'
'-x, -y, z'
'-y, x, z'
'y, -x, z'
'-x, y, -z+1/2'
'x, -y, -z+1/2'
'y, x, -z+1/2'
'-y, -x, -z+1/2'
'x+1/2, y+1/2, z+1/2'
'-x+1/2, -y+1/2, z+1/2'
'-y+1/2, x+1/2, z+1/2'
'y+1/2, -x+1/2, z+1/2'
'-x+1/2, y+1/2, -z+1'
'x+1/2, -y+1/2, -z+1'
'y+1/2, x+1/2, -z+1'
'-y+1/2, -x+1/2, -z+1'
'-x, -y, -z'
'x, y, -z'
'y, -x, -z'
'-y, x, -z'
'x, -y, z-1/2'
'-x, y, z-1/2'
'-y, -x, z-1/2'
'y, x, z-1/2'
'-x+1/2, -y+1/2, -z+1/2'
'x+1/2, y+1/2, -z+1/2'
'y+1/2, -x+1/2, -z+1/2'
'-y+1/2, x+1/2, -z+1/2'
'x+1/2, -y+1/2, z'
'-x+1/2, y+1/2, z'
'-y+1/2, -x+1/2, z'
'y+1/2, x+1/2, z'

loop_
_atom_site_label
_atom_site_type_symbol
_atom_site_fract_x
_atom_site_fract_y
_atom_site_fract_z
_atom_site_U_iso_or_equiv
_atom_site_adp_type
_atom_site_occupancy
_atom_site_site_symmetry_order
_atom_site_calc_flag
_atom_site_refinement_flags_posn
_atom_site_refinement_flags_adp
_atom_site_refinement_flags_occupancy
_atom_site_disorder_assembly
_atom_site_disorder_group
Cs1 Cs 0.83946(6) 0.66054(6) 0.500000 0.0303(3) Uani 1 4 d S T P . .
Cs2 Cs 0.500000 0.500000 0.750000 0.0449(4) Uani 1 8 d S T P . .
Br1 Br 0.500000 0.500000 0.500000 0.0390(5) Uani 1 8 d S T P . .
Br2 Br 0.64603(9) 0.85397(9) 0.34616(8) 0.0422(4) Uani 1 2 d S T P . .
Mn1 Mn 0.500000 1.000000 0.250000 0.0259(6) Uani 1 8 d S T P . .

loop_
_atom_site_aniso_label
_atom_site_aniso_U_11
_atom_site_aniso_U_22
_atom_site_aniso_U_33
_atom_site_aniso_U_23
_atom_site_aniso_U_13
_atom_site_aniso_U_12
Cs1 0.0283(3) 0.0283(3) 0.0343(5) 0.000 0.000 0.0029(3)
Cs2 0.0438(5) 0.0438(5) 0.0471(7) 0.000 0.000 0.000
Br1 0.0291(6) 0.0291(6) 0.0589(13) 0.000 0.000 0.000
Br2 0.0458(5) 0.0458(5) 0.0351(6) 0.0068(3) -0.0068(3) 0.0132(5)
Mn1 0.0303(9) 0.0303(9) 0.0170(11) 0.000 0.000 0.000

loop_
_atom_type_symbol
_atom_type_description
_atom_type_scat_dispersion_real
_atom_type_scat_dispersion_imag
_atom_type_scat_source
Br Br -0.9338 1.0006 'International Tables Vol C Tables 4.2.6.8 and 6.1.1.4'
Cs Cs -0.1739 6.3004 'International Tables Vol C Tables 4.2.6.8 and 6.1.1.4'
Mn Mn -0.0162 2.2332 'International Tables Vol C Tables 4.2.6.8 and 6.1.1.4'

loop_
_geom_angle_atom_site_label_1
_geom_angle_atom_site_label_2
_geom_angle_atom_site_label_3
_geom_angle
_geom_angle_site_symmetry_1
_geom_angle_site_symmetry_3
_geom_angle_publ_flag
Br2 Cs1 Br2 84.70(5) . 18_556 ?
Br2 Cs1 Br1 75.582(12) . . ?
Br2 Cs1 Br1 75.582(12) 18_556 . ?
Br2 Cs1 Br1 75.582(12) . 13_655 ?
Br2 Cs1 Br1 75.582(12) 18_556 13_655 ?
Br1 Cs1 Br1 140.62(2) . 13_655 ?
Br2 Cs1 Br2 148.113(15) . 20_756 ?
Br2 Cs1 Br2 89.97(3) 18_556 20_756 ?
Br1 Cs1 Br2 133.249(18) . 20_756 ?
Br1 Cs1 Br2 72.645(15) 13_655 20_756 ?
Br2 Cs1 Br2 89.97(3) . 4_565 ?
Br2 Cs1 Br2 148.113(15) 18_556 4_565 ?
Br1 Cs1 Br2 72.645(15) . 4_565 ?
Br1 Cs1 Br2 133.249(18) 13_655 4_565 ?
Br2 Cs1 Br2 109.92(3) 20_756 4_565 ?
Br2 Cs1 Br2 89.97(3) . 3_755 ?
Br2 Cs1 Br2 148.113(15) 18_556 3_755 ?
Br1 Cs1 Br2 133.249(18) . 3_755 ?
Br1 Cs1 Br2 72.645(15) 13_655 3_755 ?
Br2 Cs1 Br2 78.18(3) 20_756 3_755 ?
Br2 Cs1 Br2 62.97(3) 4_565 3_755 ?
Br2 Cs1 Br2 148.113(15) . 19_566 ?
Br2 Cs1 Br2 89.97(3) 18_556 19_566 ?
Br1 Cs1 Br2 72.645(15) . 19_566 ?
Br1 Cs1 Br2 133.249(18) 13_655 19_566 ?
Br2 Cs1 Br2 62.97(3) 20_756 19_566 ?
Br2 Cs1 Br2 78.18(3) 4_565 19_566 ?
Br2 Cs1 Br2 109.92(3) 3_755 19_566 ?
Br2 Cs1 Cs1 137.65(2) . 17_766 ?
Br2 Cs1 Cs1 137.65(2) 18_556 17_766 ?
Br1 Cs1 Cs1 109.689(12) . 17_766 ?
Br1 Cs1 Cs1 109.689(12) 13_655 17_766 ?
Br2 Cs1 Cs1 54.960(15) 20_756 17_766 ?
Br2 Cs1 Cs1 54.960(15) 4_565 17_766 ?
Br2 Cs1 Cs1 54.960(15) 3_755 17_766 ?
Br2 Cs1 Cs1 54.960(15) 19_566 17_766 ?
Br2 Cs1 Mn1 76.91(2) . 25_665 ?
Br2 Cs1 Mn1 161.61(3) 18_556 25_665 ?
Br1 Cs1 Mn1 99.479(3) . 25_665 ?
Br1 Cs1 Mn1 99.479(3) 13_655 25_665 ?
Br2 Cs1 Mn1 105.63(2) 20_756 25_665 ?
Br2 Cs1 Mn1 33.826(17) 4_565 25_665 ?
Br2 Cs1 Mn1 33.826(17) 3_755 25_665 ?
Br2 Cs1 Mn1 105.63(2) 19_566 25_665 ?
Cs1 Cs1 Mn1 60.738(9) 17_766 25_665 ?
Br2 Cs1 Mn1 161.61(3) . 9_545 ?
Br2 Cs1 Mn1 76.91(2) 18_556 9_545 ?
Br1 Cs1 Mn1 99.479(3) . 9_545 ?
Br1 Cs1 Mn1 99.479(3) 13_655 9_545 ?
Br2 Cs1 Mn1 33.826(17) 20_756 9_545 ?
Br2 Cs1 Mn1 105.63(2) 4_565 9_545 ?
Br2 Cs1 Mn1 105.63(2) 3_755 9_545 ?
Br2 Cs1 Mn1 33.826(17) 19_566 9_545 ?
Cs1 Cs1 Mn1 60.738(9) 17_766 9_545 ?
Mn1 Cs1 Mn1 121.475(18) 25_665 9_545 ?
Br2 Cs1 Cs1 48.08(2) . 19_576 ?
Br2 Cs1 Cs1 48.08(2) 18_556 19_576 ?
Br1 Cs1 Cs1 95.62(2) . 19_576 ?
Br1 Cs1 Cs1 45.0 13_655 19_576 ?
Br2 Cs1 Cs1 107.202(12) 20_756 19_576 ?
Br2 Cs1 Cs1 137.929(19) 4_565 19_576 ?
Br2 Cs1 Cs1 107.202(12) 3_755 19_576 ?
Br2 Cs1 Cs1 137.929(19) 19_566 19_576 ?
Cs1 Cs1 Cs1 154.690(12) 17_766 19_576 ?
Mn1 Cs1 Cs1 116.224(6) 25_665 19_576 ?
Mn1 Cs1 Cs1 116.224(5) 9_545 19_576 ?
Br1 Cs2 Br1 180.0 5_656 . ?
Br1 Cs2 Br2 67.852(17) 5_656 10_665 ?
Br1 Cs2 Br2 112.148(17) . 10_665 ?
Br1 Cs2 Br2 112.148(17) 5_656 17_666 ?
Br1 Cs2 Br2 67.852(17) . 17_666 ?
Br2 Cs2 Br2 138.33(3) 10_665 17_666 ?
Br1 Cs2 Br2 67.852(17) 5_656 12_465 ?
Br1 Cs2 Br2 112.148(17) . 12_465 ?
Br2 Cs2 Br2 81.829(12) 10_665 12_465 ?
Br2 Cs2 Br2 138.63(3) 17_666 12_465 ?
Br1 Cs2 Br2 112.148(17) 5_656 20_656 ?
Br1 Cs2 Br2 67.852(17) . 20_656 ?
Br2 Cs2 Br2 138.63(3) 10_665 20_656 ?
Br2 Cs2 Br2 81.829(12) 17_666 20_656 ?
Br2 Cs2 Br2 62.43(3) 12_465 20_656 ?
Br1 Cs2 Br2 112.148(17) 5_656 18_556 ?
Br1 Cs2 Br2 67.852(17) . 18_556 ?
Br2 Cs2 Br2 62.43(3) 10_665 18_556 ?
Br2 Cs2 Br2 135.70(3) 17_666 18_556 ?
Br2 Cs2 Br2 62.21(3) 12_465 18_556 ?
Br2 Cs2 Br2 81.829(12) 20_656 18_556 ?
Br1 Cs2 Br2 67.852(17) 5_656 9_445 ?
Br1 Cs2 Br2 112.148(17) . 9_445 ?
Br2 Cs2 Br2 135.70(3) 10_665 9_445 ?
Br2 Cs2 Br2 62.43(3) 17_666 9_445 ?
Br2 Cs2 Br2 81.829(12) 12_465 9_445 ?
Br2 Cs2 Br2 62.21(3) 20_656 9_445 ?
Br2 Cs2 Br2 138.33(3) 18_556 9_445 ?
Br1 Cs2 Br2 112.148(17) 5_656 19_566 ?
Br1 Cs2 Br2 67.852(17) . 19_566 ?
Br2 Cs2 Br2 62.21(3) 10_665 19_566 ?
Br2 Cs2 Br2 81.829(12) 17_666 19_566 ?
Br2 Cs2 Br2 138.33(3) 12_465 19_566 ?
Br2 Cs2 Br2 135.70(3) 20_656 19_566 ?
Br2 Cs2 Br2 81.829(12) 18_556 19_566 ?
Br2 Cs2 Br2 138.63(3) 9_445 19_566 ?
Br1 Cs2 Br2 67.852(17) 5_656 11_645 ?
Br1 Cs2 Br2 112.148(17) . 11_645 ?
Br2 Cs2 Br2 81.829(12) 10_665 11_645 ?
Br2 Cs2 Br2 62.21(3) 17_666 11_645 ?
Br2 Cs2 Br2 135.70(3) 12_465 11_645 ?
Br2 Cs2 Br2 138.33(3) 20_656 11_645 ?
Br2 Cs2 Br2 138.63(3) 18_556 11_645 ?
Br2 Cs2 Br2 81.829(12) 9_445 11_645 ?
Br2 Cs2 Br2 62.43(3) 19_566 11_645 ?
Br1 Cs2 Cs1 137.178(3) 5_656 . ?
Br1 Cs2 Cs1 42.822(3) . . ?
Br2 Cs2 Cs1 69.375(18) 10_665 . ?
Br2 Cs2 Cs1 100.915(17) 17_666 . ?
Br2 Cs2 Cs1 104.168(17) 12_465 . ?
Br2 Cs2 Cs1 98.450(18) 20_656 . ?
Br2 Cs2 Cs1 42.065(18) 18_556 . ?
Br2 Cs2 Cs1 154.862(17) 9_445 . ?
Br2 Cs2 Cs1 45.575(18) 19_566 . ?
Br2 Cs2 Cs1 107.955(19) 11_645 . ?
Br1 Cs2 Cs1 42.822(4) 5_656 25_666 ?
Br1 Cs2 Cs1 137.178(3) . 25_666 ?
Br2 Cs2 Cs1 42.065(18) 10_665 25_666 ?
Br2 Cs2 Cs1 154.862(17) 17_666 25_666 ?
Br2 Cs2 Cs1 45.574(18) 12_465 25_666 ?
Br2 Cs2 Cs1 107.955(19) 20_656 25_666 ?
Br2 Cs2 Cs1 69.375(18) 18_556 25_666 ?
Br2 Cs2 Cs1 100.915(17) 9_445 25_666 ?
Br2 Cs2 Cs1 104.168(17) 19_566 25_666 ?
Br2 Cs2 Cs1 98.450(18) 11_645 25_666 ?
Cs1 Cs2 Cs1 100.419(6) . 25_666 ?
Cs1 Br1 Cs1 180.0 . 17_666 ?
Cs1 Br1 Cs1 90.0 . 19_566 ?
Cs1 Br1 Cs1 90.0 17_666 19_566 ?
Cs1 Br1 Cs1 90.0 . 3_655 ?
Cs1 Br1 Cs1 90.0 17_666 3_655 ?
Cs1 Br1 Cs1 180.0 19_566 3_655 ?
Cs1 Br1 Cs2 90.0 . 17_666 ?
Cs1 Br1 Cs2 90.0 17_666 17_666 ?
Cs1 Br1 Cs2 90.0 19_566 17_666 ?
Cs1 Br1 Cs2 90.0 3_655 17_666 ?
Cs1 Br1 Cs2 90.0 . . ?
Cs1 Br1 Cs2 90.0 17_666 . ?
Cs1 Br1 Cs2 90.0 19_566 . ?
Cs1 Br1 Cs2 90.0 3_655 . ?
Cs2 Br1 Cs2 180.0 17_666 . ?
Mn1 Br2 Cs1 174.69(5) . . ?
Mn1 Br2 Cs1 87.88(3) . 19_576 ?
Cs1 Br2 Cs1 87.78(3) . 19_576 ?
Mn1 Br2 Cs1 87.88(3) . 3_655 ?
Cs1 Br2 Cs1 87.78(3) . 3_655 ?
Cs1 Br2 Cs1 70.08(3) 19_576 3_655 ?
Mn1 Br2 Cs2 93.26(2) . 9_554 ?
Cs1 Br2 Cs2 89.49(2) . 9_554 ?
Cs1 Br2 Cs2 86.127(11) 19_576 9_554 ?
Cs1 Br2 Cs2 156.13(3) 3_655 9_554 ?
Mn1 Br2 Cs2 93.26(2) . 17_666 ?
Cs1 Br2 Cs2 89.49(2) . 17_666 ?
Cs1 Br2 Cs2 156.13(3) 19_576 17_666 ?
Cs1 Br2 Cs2 86.127(11) 3_655 17_666 ?
Cs2 Br2 Cs2 117.57(3) 9_554 17_666 ?
Br2 Mn1 Br2 111.28(3) 27_465 2_675 ?
Br2 Mn1 Br2 105.92(6) 27_465 28_655 ?
Br2 Mn1 Br2 111.28(3) 2_675 28_655 ?
Br2 Mn1 Br2 111.28(3) 27_465 . ?
Br2 Mn1 Br2 105.92(6) 2_675 . ?
Br2 Mn1 Br2 111.28(3) 28_655 . ?
Br2 Mn1 Cs1 156.30(3) 27_465 19_576 ?
Br2 Mn1 Cs1 58.30(3) 2_675 19_576 ?
Br2 Mn1 Cs1 97.78(3) 28_655 19_576 ?
Br2 Mn1 Cs1 58.30(3) . 19_576 ?
Br2 Mn1 Cs1 58.30(3) 27_465 25_665 ?
Br2 Mn1 Cs1 156.30(3) 2_675 25_665 ?
Br2 Mn1 Cs1 58.30(3) 28_655 25_665 ?
Br2 Mn1 Cs1 97.78(3) . 25_665 ?
Cs1 Mn1 Cs1 139.559(12) 19_576 25_665 ?
Br2 Mn1 Cs1 58.30(3) 27_465 9_454 ?
Br2 Mn1 Cs1 97.78(3) 2_675 9_454 ?
Br2 Mn1 Cs1 58.30(3) 28_655 9_454 ?
Br2 Mn1 Cs1 156.30(3) . 9_454 ?
Cs1 Mn1 Cs1 139.559(12) 19_576 9_454 ?
Cs1 Mn1 Cs1 58.524(18) 25_665 9_454 ?
Br2 Mn1 Cs1 97.78(3) 27_465 3_655 ?
Br2 Mn1 Cs1 58.30(3) 2_675 3_655 ?
Br2 Mn1 Cs1 156.30(3) 28_655 3_655 ?
Br2 Mn1 Cs1 58.30(3) . 3_655 ?
Cs1 Mn1 Cs1 58.524(18) 19_576 3_655 ?
Cs1 Mn1 Cs1 139.559(12) 25_665 3_655 ?
Cs1 Mn1 Cs1 139.559(12) 9_454 3_655 ?

loop_
_geom_bond_atom_site_label_1
_geom_bond_atom_site_label_2
_geom_bond_distance
_geom_bond_site_symmetry_2
_geom_bond_publ_flag
Cs1 Br2 3.5549(13) . ?
Cs1 Br2 3.5549(13) 18_556 ?
Cs1 Br1 3.6065(3) . ?
Cs1 Br1 3.6065(3) 13_655 ?
Cs1 Br2 3.7979(12) 20_756 ?
Cs1 Br2 3.7979(12) 4_565 ?
Cs1 Br2 3.7979(12) 3_755 ?
Cs1 Br2 3.7979(12) 19_566 ?
Cs1 Cs1 4.3611(16) 17_766 ?
Cs1 Mn1 4.4610(5) 25_665 ?
Cs1 Mn1 4.4610(5) 9_545 ?
Cs1 Cs1 5.1004(5) 19_576 ?
Cs2 Br1 3.8917(3) 5_656 ?
Cs2 Br1 3.8917(3) . ?
Cs2 Br2 3.9706(7) 10_665 ?
Cs2 Br2 3.9706(7) 17_666 ?
Cs2 Br2 3.9706(7) 12_465 ?
Cs2 Br2 3.9706(7) 20_656 ?
Cs2 Br2 3.9706(7) 18_556 ?
Cs2 Br2 3.9706(7) 9_445 ?
Cs2 Br2 3.9706(7) 19_566 ?
Cs2 Br2 3.9706(7) 11_645 ?
Br2 Mn1 2.4850(11) . ?
